data_7006176
loop_
_publ_author_name
'Le Roux, Erwan'
'Nief, Fran\,cois'
'Jaroschik, Florian'
'T\"ornroos, Karl W'
'Anwander, Reiner'

_publ_section_title
;
 Mono-phosphacyclopentadienyl bis(tetramethylaluminate) lanthanide
 complexes.
;
_journal_issue 42
_journal_name_full 'Dalton transactions (Cambridge, England : 2003)'
_journal_page_first 4866
_journal_page_last 4870
_journal_paper_doi 10.1039/b709633j
_journal_year 2007
_chemical_formula_moiety 'C32 H72 Al4 La2 P2'
_chemical_formula_sum 'C32 H72 Al4 La2 P2'
_chemical_formula_weight 904.58
_chemical_name_systematic
;
?
;
_space_group_IT_number 2
_symmetry_cell_setting triclinic
_symmetry_space_group_name_Hall '-P 1'
_symmetry_space_group_name_H-M 'P -1'
_atom_sites_solution_hydrogens geom
_atom_sites_solution_primary direct
_atom_sites_solution_secondary difmap
_audit_creation_method SHELXL-97
_audit_update_record
;
2007-05-18 # Formatted by publCIF
;
_cell_angle_alpha 90.35(1)
_cell_angle_beta 108.52(1)
_cell_angle_gamma 115.36(1)
_cell_formula_units_Z 1
_cell_length_a 9.7193(2)
_cell_length_b 9.9429(3)
_cell_length_c 13.2018(3)
_cell_measurement_reflns_used 17164
_cell_measurement_temperature 123(2)
_cell_measurement_theta_max 20.17
_cell_measurement_theta_min 2.30
_cell_volume 1078.00(14)
_computing_cell_refinement
;
Bruker (2001). SAINT, version 6.02a, Bruker AXS Inc., Madison,
Wisconsin, USA.
;
_computing_data_collection
;
Bruker (1999). SMART, version 5.059, Bruker AXS Inc., Madison,
Wisconsin, USA.
;
_computing_data_reduction
;
Bruker (2001). SAINT, version 6.02a, Bruker AXS Inc., Madison,
Wisconsin, USA.
;
_computing_molecular_graphics
;
Brandenburg, K. (2005). DIAMOND. Version 3.1. Crystal Impact GbR, Bonn,
Germany.
;
_computing_publication_material
;
Bruker AXS (2003). SHELXTL. Version 6.14. Bruker AXS Inc., Madison,
Wisconsin, USA.
;
_computing_structure_refinement
;
Sheldrick, G. M. (1997). SHELXS97 and SHELXL97. University of
G\"ottingen, Germany.
;
_computing_structure_solution
;
Sheldrick, G. M. (1997). SHELXS97 and SHELXL97. University of
G\"ottingen, Germany.
;
_diffrn_ambient_temperature 123(2)
_diffrn_detector_area_resol_mean '48 \um'
_diffrn_measured_fraction_theta_full 0.997
_diffrn_measured_fraction_theta_max 0.997
_diffrn_measurement_device_type 'Bruker-AXS SMART 2K CCD'
_diffrn_measurement_method 'omega scans in four \f settings'
_diffrn_radiation_monochromator graphite
_diffrn_radiation_source 'normal-focus sealed tube'
_diffrn_radiation_type MoK\a
_diffrn_radiation_wavelength 0.71073
_diffrn_reflns_av_R_equivalents 0.0138
_diffrn_reflns_av_sigmaI/netI 0.0138
_diffrn_reflns_limit_h_max 13
_diffrn_reflns_limit_h_min -13
_diffrn_reflns_limit_k_max 14
_diffrn_reflns_limit_k_min -14
_diffrn_reflns_limit_l_max 18
_diffrn_reflns_limit_l_min -18
_diffrn_reflns_number 18428
_diffrn_reflns_theta_full 30.18
_diffrn_reflns_theta_max 30.18
_diffrn_reflns_theta_min 2.30
_diffrn_standards_decay_% 0
_diffrn_standards_interval_count 1
_diffrn_standards_interval_time 28h
_diffrn_standards_number 523
_exptl_absorpt_coefficient_mu 2.129
_exptl_absorpt_correction_T_max 0.77883
_exptl_absorpt_correction_T_min 0.40546
_exptl_absorpt_correction_type numerical
_exptl_absorpt_process_details
;
Bruker AXS (2003). SHELXTL. Version 6.14.
Bruker AXS Inc., Madison, Wisconsin, USA.
;
_exptl_crystal_colour colourless
_exptl_crystal_density_diffrn 1.393
_exptl_crystal_density_method 'not measured'
_exptl_crystal_description plate
_exptl_crystal_F_000 460
_exptl_crystal_size_max 0.40
_exptl_crystal_size_mid 0.25
_exptl_crystal_size_min 0.13
_refine_diff_density_max 0.716
_refine_diff_density_min -0.486
_refine_diff_density_rms 0.055
_refine_ls_extinction_method none
_refine_ls_goodness_of_fit_ref 1.073
_refine_ls_hydrogen_treatment mixed
_refine_ls_matrix_type full
_refine_ls_number_parameters 225
_refine_ls_number_reflns 6370
_refine_ls_number_restraints 24
_refine_ls_restrained_S_all 1.074
_refine_ls_R_factor_all 0.0134
_refine_ls_R_factor_gt 0.0127
_refine_ls_shift/su_max 0.003
_refine_ls_shift/su_mean 0.000
_refine_ls_structure_factor_coef Fsqd
_refine_ls_weighting_details 'calc w=1/[\s^2^(Fo^2^)+(0.0179P)^2^+0.2949P] where P=(Fo^2^+2Fc^2^)/3'
_refine_ls_weighting_scheme calc
_refine_ls_wR_factor_gt 0.0343
_refine_ls_wR_factor_ref 0.0346
_reflns_number_gt 6176
_reflns_number_total 6370
_reflns_threshold_expression I>2\s(I)
_cod_data_source_file b709633j.txt
_cod_data_source_block Compound1a
_cod_database_code 7006176

loop_
_symmetry_equiv_pos_as_xyz
'x, y, z'
'-x, -y, -z'

loop_
_atom_site_label
_atom_site_type_symbol
_atom_site_fract_x
_atom_site_fract_y
_atom_site_fract_z
_atom_site_U_iso_or_equiv
_atom_site_adp_type
_atom_site_occupancy
_atom_site_symmetry_multiplicity
_atom_site_calc_flag
_atom_site_refinement_flags
_atom_site_disorder_assembly
_atom_site_disorder_group
La1 La 0.554612(6) 0.485411(6) 0.324848(4) 0.01443(2) Uani 1 1 d . . .
Al1 Al 0.45683(4) 0.18911(4) 0.15641(3) 0.02272(7) Uani 1 1 d . . .
Al2 Al 0.93519(4) 0.70979(4) 0.34301(3) 0.02326(7) Uani 1 1 d . . .
C1 C 0.45993(15) 0.18696(13) 0.31484(10) 0.0236(2) Uani 1 1 d D . .
H1A H 0.4135(16) 0.0747(9) 0.3045(13) 0.035 Uiso 1 1 d D . .
H1B H 0.3889(15) 0.2119(16) 0.3419(13) 0.035 Uiso 1 1 d D . .
H1C H 0.5676(11) 0.2247(16) 0.3731(11) 0.035 Uiso 1 1 d D . .
C2 C 0.51274(15) 0.40410(14) 0.11797(9) 0.0237(2) Uani 1 1 d D . .
H2A H 0.6282(10) 0.4806(15) 0.1478(12) 0.035 Uiso 1 1 d D . .
H2B H 0.4467(15) 0.4602(16) 0.1105(12) 0.035 Uiso 1 1 d D . .
H2C H 0.4906(17) 0.3626(16) 0.0432(8) 0.035 Uiso 1 1 d D . .
C3 C 0.63311(18) 0.14100(18) 0.15284(13) 0.0374(3) Uani 1 1 d . . .
H3A H 0.5904 0.0599 0.0920 0.056 Uiso 1 1 calc R . .
H3B H 0.6747 0.1083 0.2208 0.056 Uiso 1 1 calc R . .
H3C H 0.7215 0.2310 0.1439 0.056 Uiso 1 1 calc R . .
C4 C 0.23808(16) 0.04785(16) 0.05564(12) 0.0338(3) Uani 1 1 d . . .
H4A H 0.2274 -0.0548 0.0516 0.051 Uiso 1 1 calc R . .
H4B H 0.2224 0.0767 -0.0165 0.051 Uiso 1 1 calc R . .
H4C H 0.1556 0.0514 0.0816 0.051 Uiso 1 1 calc R . .
C5 C 0.75733(15) 0.77701(14) 0.32700(13) 0.0311(3) Uani 1 1 d D . .
H5A H 0.7263(19) 0.7853(19) 0.3903(9) 0.047 Uiso 1 1 d D . .
H5B H 0.6588(14) 0.7471(18) 0.2609(9) 0.047 Uiso 1 1 d D . .
H5C H 0.8335(16) 0.8813(12) 0.3234(13) 0.047 Uiso 1 1 d D . .
C6 C 0.85538(13) 0.48840(13) 0.36229(9) 0.0220(2) Uani 1 1 d D . .
H6A H 0.9635(11) 0.4988(17) 0.3689(11) 0.033 Uiso 1 1 d D . .
H6B H 0.7761(14) 0.4073(15) 0.3008(8) 0.033 Uiso 1 1 d D . .
H6C H 0.8350(17) 0.4541(17) 0.4287(8) 0.033 Uiso 1 1 d D . .
C7 C 1.11639(16) 0.83618(17) 0.47688(12) 0.0362(3) Uani 1 1 d . . .
H7A H 1.2094 0.8158 0.4862 0.054 Uiso 1 1 calc R . .
H7B H 1.0813 0.8125 0.5392 0.054 Uiso 1 1 calc R . .
H7C H 1.1484 0.9430 0.4717 0.054 Uiso 1 1 calc R . .
C8 C 0.9828(2) 0.7277(2) 0.20783(13) 0.0423(3) Uani 1 1 d . . .
H8A H 1.0744 0.8265 0.2155 0.064 Uiso 1 1 calc R . .
H8B H 0.8867 0.7176 0.1477 0.064 Uiso 1 1 calc R . .
H8C H 1.0109 0.6478 0.1931 0.064 Uiso 1 1 calc R . .
P1 P 0.31350(3) 0.50654(3) 0.41931(2) 0.01721(5) Uani 1 1 d . . .
C9 C 0.20678(13) 0.36345(13) 0.30461(9) 0.0203(2) Uani 1 1 d . . .
C10 C 0.21275(13) 0.42642(14) 0.21066(9) 0.0220(2) Uani 1 1 d . . .
C11 C 0.30825(14) 0.58723(14) 0.23130(9) 0.0215(2) Uani 1 1 d . . .
C12 C 0.37352(13) 0.64959(12) 0.34132(9) 0.01918(19) Uani 1 1 d . . .
C13 C 0.10129(15) 0.20006(14) 0.30589(12) 0.0299(3) Uani 1 1 d . . .
H13A H -0.0125 0.1810 0.2840 0.045 Uiso 1 1 calc R . .
H13B H 0.1363 0.1775 0.3792 0.045 Uiso 1 1 calc R . .
H13C H 0.1116 0.1354 0.2553 0.045 Uiso 1 1 calc R . .
C14 C 0.10783(16) 0.33808(18) 0.09809(10) 0.0346(3) Uani 1 1 d . . .
H14A H 0.0135 0.3582 0.0704 0.052 Uiso 1 1 calc R . .
H14B H 0.0705 0.2300 0.1003 0.052 Uiso 1 1 calc R . .
H14C H 0.1714 0.3686 0.0503 0.052 Uiso 1 1 calc R . .
C15 C 0.31943(18) 0.68029(17) 0.14144(11) 0.0312(3) Uani 1 1 d . . .
H15A H 0.2183 0.6892 0.1104 0.047 Uiso 1 1 calc R . .
H15B H 0.3359 0.6309 0.0850 0.047 Uiso 1 1 calc R . .
H15C H 0.4113 0.7811 0.1707 0.047 Uiso 1 1 calc R . .
C16 C 0.45834(16) 0.81614(14) 0.38510(11) 0.0281(2) Uani 1 1 d . . .
H16A H 0.3770 0.8515 0.3805 0.042 Uiso 1 1 calc R . .
H16B H 0.5243 0.8710 0.3424 0.042 Uiso 1 1 calc R . .
H16C H 0.5289 0.8342 0.4609 0.042 Uiso 1 1 calc R . .

loop_
_atom_site_aniso_label
_atom_site_aniso_U_11
_atom_site_aniso_U_22
_atom_site_aniso_U_33
_atom_site_aniso_U_23
_atom_site_aniso_U_13
_atom_site_aniso_U_12
La1 0.01334(3) 0.01690(3) 0.01330(3) 0.00255(2) 0.00436(2) 0.00734(2)
Al1 0.02142(16) 0.02247(16) 0.02226(16) -0.00191(13) 0.00453(13) 0.01055(13)
Al2 0.01653(15) 0.02577(17) 0.02556(17) 0.00426(13) 0.00875(13) 0.00698(13)
C1 0.0248(5) 0.0209(5) 0.0264(5) 0.0061(4) 0.0086(4) 0.0116(4)
C2 0.0255(5) 0.0289(5) 0.0172(5) 0.0037(4) 0.0080(4) 0.0126(4)
C3 0.0312(6) 0.0398(7) 0.0408(8) -0.0095(6) 0.0074(6) 0.0198(6)
C4 0.0270(6) 0.0297(6) 0.0341(7) -0.0056(5) 0.0026(5) 0.0095(5)
C5 0.0218(5) 0.0212(5) 0.0486(8) 0.0067(5) 0.0127(5) 0.0080(4)
C6 0.0178(5) 0.0270(5) 0.0214(5) 0.0026(4) 0.0062(4) 0.0109(4)
C7 0.0223(6) 0.0341(7) 0.0388(7) -0.0028(6) 0.0049(5) 0.0055(5)
C8 0.0376(8) 0.0562(9) 0.0367(8) 0.0166(7) 0.0219(6) 0.0181(7)
P1 0.01614(11) 0.02202(12) 0.01475(11) 0.00396(9) 0.00569(9) 0.00963(10)
C9 0.0140(4) 0.0232(5) 0.0214(5) 0.0014(4) 0.0048(4) 0.0074(4)
C10 0.0162(4) 0.0326(6) 0.0163(5) 0.0004(4) 0.0019(4) 0.0131(4)
C11 0.0212(5) 0.0313(6) 0.0184(5) 0.0088(4) 0.0074(4) 0.0173(4)
C12 0.0196(5) 0.0224(5) 0.0205(5) 0.0062(4) 0.0084(4) 0.0130(4)
C13 0.0191(5) 0.0247(5) 0.0384(7) 0.0013(5) 0.0088(5) 0.0043(4)
C14 0.0247(6) 0.0511(8) 0.0196(6) -0.0064(5) -0.0021(5) 0.0169(6)
C15 0.0375(7) 0.0467(7) 0.0243(6) 0.0188(5) 0.0144(5) 0.0295(6)
C16 0.0339(6) 0.0220(5) 0.0363(7) 0.0066(5) 0.0185(5) 0.0152(5)

loop_
_atom_type_symbol
_atom_type_description
_atom_type_scat_dispersion_real
_atom_type_scat_dispersion_imag
_atom_type_scat_source
C C 0.0033 0.0016 'International Tables Vol C Tables 4.2.6.8 and 6.1.1.4'
H H 0.0000 0.0000 'International Tables Vol C Tables 4.2.6.8 and 6.1.1.4'
Al Al 0.0645 0.0514 'International Tables Vol C Tables 4.2.6.8 and 6.1.1.4'
P P 0.1023 0.0942 'International Tables Vol C Tables 4.2.6.8 and 6.1.1.4'
La La -0.2871 2.4523 'International Tables Vol C Tables 4.2.6.8 and 6.1.1.4'

loop_
_geom_angle_atom_site_label_1
_geom_angle_atom_site_label_2
_geom_angle_atom_site_label_3
_geom_angle
_geom_angle_site_symmetry_1
_geom_angle_site_symmetry_3
_geom_angle_publ_flag
C1 La1 C2 78.61(4) . . ?
C1 La1 C5 156.14(4) . . ?
C2 La1 C5 92.15(4) . . ?
C1 La1 C6 81.12(4) . . ?
C2 La1 C6 81.93(4) . . ?
C5 La1 C6 75.79(4) . . ?
C1 La1 C11 118.67(4) . . ?
C2 La1 C11 85.25(3) . . ?
C5 La1 C11 81.87(4) . . ?
C6 La1 C11 153.70(3) . . ?
C1 La1 C12 128.15(3) . . ?
C2 La1 C12 112.37(3) . . ?
C5 La1 C12 75.70(4) . . ?
C6 La1 C12 148.44(3) . . ?
C11 La1 C12 27.80(3) . . ?
C1 La1 C10 90.47(4) . . ?
C2 La1 C10 78.48(3) . . ?
C5 La1 C10 109.37(4) . . ?
C6 La1 C10 159.87(3) . . ?
C11 La1 C10 28.20(3) . . ?
C12 La1 C10 47.48(3) . . ?
C1 La1 C9 77.45(3) . . ?
C2 La1 C9 99.21(3) . . ?
C5 La1 C9 126.07(4) . . ?
C6 La1 C9 157.83(3) . . ?
C11 La1 C9 47.38(3) . . ?
C12 La1 C9 51.17(3) . . ?
C10 La1 C9 27.22(3) . . ?
C1 La1 P1 98.64(3) . . ?
C2 La1 P1 129.62(3) . . ?
C5 La1 P1 104.09(3) . . ?
C6 La1 P1 148.06(2) . . ?
C11 La1 P1 51.62(2) . . ?
C12 La1 P1 34.22(2) . . ?
C10 La1 P1 51.14(2) . . ?
C9 La1 P1 33.88(2) . . ?
C1 La1 P1 83.99(3) . 2_666 ?
C2 La1 P1 154.68(3) . 2_666 ?
C5 La1 P1 96.57(3) . 2_666 ?
C6 La1 P1 77.29(2) . 2_666 ?
C11 La1 P1 119.46(2) . 2_666 ?
C12 La1 P1 92.83(2) . 2_666 ?
C10 La1 P1 120.21(2) . 2_666 ?
C9 La1 P1 94.75(2) . 2_666 ?
P1 La1 P1 70.955(8) . 2_666 ?
C1 La1 Al1 39.38(3) . . ?
C2 La1 Al1 39.27(3) . . ?
C5 La1 Al1 127.23(3) . . ?
C6 La1 Al1 77.61(2) . . ?
C11 La1 Al1 106.09(2) . . ?
C12 La1 Al1 131.53(2) . . ?
C10 La1 Al1 84.27(2) . . ?
C9 La1 Al1 89.24(2) . . ?
P1 La1 Al1 121.888(9) . . ?
P1 La1 Al1 120.623(9) 2_666 . ?
C1 La1 Al2 118.27(3) . . ?
C2 La1 Al2 83.70(3) . . ?
C5 La1 Al2 38.17(3) . . ?
C6 La1 Al2 37.77(3) . . ?
C11 La1 Al2 118.04(2) . . ?
C12 La1 Al2 113.35(2) . . ?
C10 La1 Al2 142.31(3) . . ?
C9 La1 Al2 164.24(2) . . ?
P1 La1 Al2 135.766(9) . . ?
P1 La1 Al2 88.572(8) 2_666 . ?
Al1 La1 Al2 102.330(9) . . ?
C4 Al1 C3 114.61(6) . . ?
C4 Al1 C2 108.64(6) . . ?
C3 Al1 C2 107.57(6) . . ?
C4 Al1 C1 109.57(6) . . ?
C3 Al1 C1 106.15(6) . . ?
C2 Al1 C1 110.24(5) . . ?
C4 Al1 La1 127.38(4) . . ?
C3 Al1 La1 118.01(4) . . ?
C2 Al1 La1 55.20(3) . . ?
C1 Al1 La1 55.12(3) . . ?
C8 Al2 C7 116.67(7) . . ?
C8 Al2 C6 107.47(7) . . ?
C7 Al2 C6 108.61(6) . . ?
C8 Al2 C5 107.87(7) . . ?
C7 Al2 C5 105.23(6) . . ?
C6 Al2 C5 110.99(5) . . ?
C8 Al2 La1 117.61(5) . . ?
C7 Al2 La1 125.63(5) . . ?
C6 Al2 La1 56.76(3) . . ?
C5 Al2 La1 54.50(4) . . ?
Al1 C1 La1 85.50(4) . . ?
Al1 C2 La1 85.53(4) . . ?
Al2 C5 La1 87.33(5) . . ?
Al2 C6 La1 85.47(4) . . ?
C9 P1 C12 92.52(5) . . ?
C9 P1 La1 70.56(4) . . ?
C12 P1 La1 68.44(4) . . ?
C9 P1 La1 134.99(4) . 2_666 ?
C12 P1 La1 130.37(4) . 2_666 ?
La1 P1 La1 109.044(8) . 2_666 ?
C10 C9 C13 124.62(11) . . ?
C10 C9 P1 110.29(8) . . ?
C13 C9 P1 124.36(9) . . ?
C10 C9 La1 75.80(6) . . ?
C13 C9 La1 123.41(8) . . ?
P1 C9 La1 75.56(4) . . ?
C9 C10 C11 113.51(10) . . ?
C9 C10 C14 123.16(12) . . ?
C11 C10 C14 122.63(11) . . ?
C9 C10 La1 76.98(6) . . ?
C11 C10 La1 73.94(6) . . ?
C14 C10 La1 125.03(8) . . ?
C12 C11 C10 113.36(10) . . ?
C12 C11 C15 123.71(11) . . ?
C10 C11 C15 122.54(11) . . ?
C12 C11 La1 76.19(6) . . ?
C10 C11 La1 77.85(6) . . ?
C15 C11 La1 119.93(8) . . ?
C11 C12 C16 124.84(11) . . ?
C11 C12 P1 110.24(8) . . ?
C16 C12 P1 124.16(9) . . ?
C11 C12 La1 76.01(6) . . ?
C16 C12 La1 121.66(7) . . ?
P1 C12 La1 77.33(4) . . ?

loop_
_geom_bond_atom_site_label_1
_geom_bond_atom_site_label_2
_geom_bond_distance
_geom_bond_site_symmetry_2
_geom_bond_publ_flag
La1 C1 2.6923(12) . ?
La1 C2 2.6951(12) . ?
La1 C5 2.7127(13) . ?
La1 C6 2.7925(11) . ?
La1 C11 2.9150(11) . ?
La1 C12 2.9173(10) . ?
La1 C10 2.9654(11) . ?
La1 C9 2.9801(11) . ?
La1 P1 3.0604(3) . ?
La1 P1 3.1962(3) 2_666 ?
La1 Al1 3.2719(4) . ?
La1 Al2 3.3283(4) . ?
Al1 C4 1.9709(13) . ?
Al1 C3 1.9798(14) . ?
Al1 C2 2.0775(13) . ?
Al1 C1 2.0825(13) . ?
Al2 C8 1.9720(15) . ?
Al2 C7 1.9757(14) . ?
Al2 C6 2.0449(12) . ?
Al2 C5 2.0589(13) . ?
P1 C9 1.7619(11) . ?
P1 C12 1.7642(11) . ?
P1 La1 3.1961(3) 2_666 ?
C9 C10 1.3992(16) . ?
C9 C13 1.5084(16) . ?
C10 C11 1.4335(17) . ?
C10 C14 1.5080(16) . ?
C11 C12 1.4011(16) . ?
C11 C15 1.5114(16) . ?
C12 C16 1.5073(16) . ?

loop_
_geom_torsion_atom_site_label_1
_geom_torsion_atom_site_label_2
_geom_torsion_atom_site_label_3
_geom_torsion_atom_site_label_4
_geom_torsion
_geom_torsion_site_symmetry_1
_geom_torsion_site_symmetry_2
_geom_torsion_site_symmetry_3
_geom_torsion_site_symmetry_4
_geom_torsion_publ_flag
C1 La1 Al1 C4 88.92(7) . . . . ?
C2 La1 Al1 C4 -87.64(7) . . . . ?
C5 La1 Al1 C4 -118.87(7) . . . . ?
C6 La1 Al1 C4 179.98(7) . . . . ?
C11 La1 Al1 C4 -26.90(7) . . . . ?
C12 La1 Al1 C4 -13.89(7) . . . . ?
C10 La1 Al1 C4 -8.85(7) . . . . ?
C9 La1 Al1 C4 17.97(7) . . . . ?
P1 La1 Al1 C4 27.54(6) . . . . ?
P1 La1 Al1 C4 113.04(6) 2_666 . . . ?
Al2 La1 Al1 C4 -151.23(6) . . . . ?
C1 La1 Al1 C3 -90.76(7) . . . . ?
C2 La1 Al1 C3 92.67(7) . . . . ?
C5 La1 Al1 C3 61.45(7) . . . . ?
C6 La1 Al1 C3 0.30(7) . . . . ?
C11 La1 Al1 C3 153.41(7) . . . . ?
C12 La1 Al1 C3 166.43(7) . . . . ?
C10 La1 Al1 C3 171.47(7) . . . . ?
C9 La1 Al1 C3 -161.71(6) . . . . ?
P1 La1 Al1 C3 -152.14(6) . . . . ?
P1 La1 Al1 C3 -66.64(6) 2_666 . . . ?
Al2 La1 Al1 C3 29.09(6) . . . . ?
C1 La1 Al1 C2 176.57(6) . . . . ?
C5 La1 Al1 C2 -31.23(6) . . . . ?
C6 La1 Al1 C2 -92.37(5) . . . . ?
C11 La1 Al1 C2 60.74(5) . . . . ?
C12 La1 Al1 C2 73.75(5) . . . . ?
C10 La1 Al1 C2 78.80(5) . . . . ?
C9 La1 Al1 C2 105.62(5) . . . . ?
P1 La1 Al1 C2 115.18(4) . . . . ?
P1 La1 Al1 C2 -159.31(4) 2_666 . . . ?
Al2 La1 Al1 C2 -63.59(4) . . . . ?
C2 La1 Al1 C1 -176.57(6) . . . . ?
C5 La1 Al1 C1 152.21(5) . . . . ?
C6 La1 Al1 C1 91.06(5) . . . . ?
C11 La1 Al1 C1 -115.82(5) . . . . ?
C12 La1 Al1 C1 -102.81(5) . . . . ?
C10 La1 Al1 C1 -97.77(5) . . . . ?
C9 La1 Al1 C1 -70.95(5) . . . . ?
P1 La1 Al1 C1 -61.38(4) . . . . ?
P1 La1 Al1 C1 24.12(4) 2_666 . . . ?
Al2 La1 Al1 C1 119.85(4) . . . . ?
C1 La1 Al2 C8 82.07(7) . . . . ?
C2 La1 Al2 C8 8.63(7) . . . . ?
C5 La1 Al2 C8 -93.00(9) . . . . ?
C6 La1 Al2 C8 93.57(8) . . . . ?
C11 La1 Al2 C8 -72.56(7) . . . . ?
C12 La1 Al2 C8 -103.06(7) . . . . ?
C10 La1 Al2 C8 -53.24(7) . . . . ?
C9 La1 Al2 C8 -93.00(10) . . . . ?
P1 La1 Al2 C8 -135.10(6) . . . . ?
P1 La1 Al2 C8 164.48(6) 2_666 . . . ?
Al1 La1 Al2 C8 43.40(6) . . . . ?
C1 La1 Al2 C7 -101.48(7) . . . . ?
C2 La1 Al2 C7 -174.93(7) . . . . ?
C5 La1 Al2 C7 83.44(8) . . . . ?
C6 La1 Al2 C7 -89.99(7) . . . . ?
C11 La1 Al2 C7 103.88(7) . . . . ?
C12 La1 Al2 C7 73.39(7) . . . . ?
C10 La1 Al2 C7 123.20(7) . . . . ?
C9 La1 Al2 C7 83.44(10) . . . . ?
P1 La1 Al2 C7 41.35(6) . . . . ?
P1 La1 Al2 C7 -19.08(6) 2_666 . . . ?
Al1 La1 Al2 C7 -140.15(6) . . . . ?
C1 La1 Al2 C6 -11.50(5) . . . . ?
C2 La1 Al2 C6 -84.94(5) . . . . ?
C5 La1 Al2 C6 173.43(7) . . . . ?
C11 La1 Al2 C6 -166.13(5) . . . . ?
C12 La1 Al2 C6 163.38(5) . . . . ?
C10 La1 Al2 C6 -146.81(5) . . . . ?
C9 La1 Al2 C6 173.43(9) . . . . ?
P1 La1 Al2 C6 131.33(4) . . . . ?
P1 La1 Al2 C6 70.91(4) 2_666 . . . ?
Al1 La1 Al2 C6 -50.17(4) . . . . ?
C1 La1 Al2 C5 175.07(6) . . . . ?
C2 La1 Al2 C5 101.63(6) . . . . ?
C6 La1 Al2 C5 -173.43(7) . . . . ?
C11 La1 Al2 C5 20.44(6) . . . . ?
C12 La1 Al2 C5 -10.05(6) . . . . ?
C10 La1 Al2 C5 39.76(7) . . . . ?
C9 La1 Al2 C5 0.00(10) . . . . ?
P1 La1 Al2 C5 -42.10(6) . . . . ?
P1 La1 Al2 C5 -102.52(6) 2_666 . . . ?
Al1 La1 Al2 C5 136.40(6) . . . . ?
C4 Al1 C1 La1 -122.52(5) . . . . ?
C3 Al1 C1 La1 113.21(5) . . . . ?
C2 Al1 C1 La1 -3.01(5) . . . . ?
C2 La1 C1 Al1 2.22(4) . . . . ?
C5 La1 C1 Al1 -66.63(11) . . . . ?
C6 La1 C1 Al1 -81.26(4) . . . . ?
C11 La1 C1 Al1 80.31(5) . . . . ?
C12 La1 C1 Al1 111.83(4) . . . . ?
C10 La1 C1 Al1 80.37(4) . . . . ?
C9 La1 C1 Al1 104.46(4) . . . . ?
P1 La1 C1 Al1 131.07(3) . . . . ?
P1 La1 C1 Al1 -159.29(4) 2_666 . . . ?
Al2 La1 C1 Al1 -74.17(4) . . . . ?
C4 Al1 C2 La1 123.08(5) . . . . ?
C3 Al1 C2 La1 -112.32(5) . . . . ?
C1 Al1 C2 La1 3.00(5) . . . . ?
C1 La1 C2 Al1 -2.22(4) . . . . ?
C5 La1 C2 Al1 155.60(4) . . . . ?
C6 La1 C2 Al1 80.29(4) . . . . ?
C11 La1 C2 Al1 -122.74(4) . . . . ?
C12 La1 C2 Al1 -128.99(4) . . . . ?
C10 La1 C2 Al1 -95.06(4) . . . . ?
C9 La1 C2 Al1 -77.31(4) . . . . ?
P1 La1 C2 Al1 -94.07(4) . . . . ?
P1 La1 C2 Al1 45.31(8) 2_666 . . . ?
Al2 La1 C2 Al1 118.33(4) . . . . ?
C8 Al2 C5 La1 111.60(6) . . . . ?
C7 Al2 C5 La1 -123.19(6) . . . . ?
C6 Al2 C5 La1 -5.88(6) . . . . ?
C1 La1 C5 Al2 -10.78(14) . . . . ?
C2 La1 C5 Al2 -76.97(5) . . . . ?
C6 La1 C5 Al2 4.15(4) . . . . ?
C11 La1 C5 Al2 -161.86(5) . . . . ?
C12 La1 C5 Al2 170.48(6) . . . . ?
C10 La1 C5 Al2 -155.51(4) . . . . ?
C9 La1 C5 Al2 180.00(3) . . . . ?
P1 La1 C5 Al2 151.17(4) . . . . ?
P1 La1 C5 Al2 79.22(5) 2_666 . . . ?
Al1 La1 C5 Al2 -57.80(6) . . . . ?
C8 Al2 C6 La1 -112.01(6) . . . . ?
C7 Al2 C6 La1 120.95(5) . . . . ?
C5 Al2 C6 La1 5.73(6) . . . . ?
C1 La1 C6 Al2 169.77(4) . . . . ?
C2 La1 C6 Al2 90.12(4) . . . . ?
C5 La1 C6 Al2 -4.18(4) . . . . ?
C11 La1 C6 Al2 28.51(9) . . . . ?
C12 La1 C6 Al2 -30.12(8) . . . . ?
C10 La1 C6 Al2 103.48(10) . . . . ?
C9 La1 C6 Al2 -175.28(7) . . . . ?
P1 La1 C6 Al2 -98.11(5) . . . . ?
P1 La1 C6 Al2 -104.44(3) 2_666 . . . ?
Al1 La1 C6 Al2 129.82(4) . . . . ?
C1 La1 P1 C9 -51.63(5) . . . . ?
C2 La1 P1 C9 30.70(5) . . . . ?
C5 La1 P1 C9 135.65(5) . . . . ?
C6 La1 P1 C9 -138.70(6) . . . . ?
C11 La1 P1 C9 68.28(5) . . . . ?
C12 La1 P1 C9 100.93(6) . . . . ?
C10 La1 P1 C9 31.94(5) . . . . ?
P1 La1 P1 C9 -132.17(4) 2_666 . . . ?
Al1 La1 P1 C9 -17.34(4) . . . . ?
Al2 La1 P1 C9 160.93(4) . . . . ?
C1 La1 P1 C12 -152.56(5) . . . . ?
C2 La1 P1 C12 -70.23(5) . . . . ?
C5 La1 P1 C12 34.72(5) . . . . ?
C6 La1 P1 C12 120.37(6) . . . . ?
C11 La1 P1 C12 -32.65(5) . . . . ?
C10 La1 P1 C12 -68.99(5) . . . . ?
C9 La1 P1 C12 -100.93(6) . . . . ?
P1 La1 P1 C12 126.90(4) 2_666 . . . ?
Al1 La1 P1 C12 -118.27(4) . . . . ?
Al2 La1 P1 C12 60.00(4) . . . . ?
C1 La1 P1 La1 80.54(3) . . . 2_666 ?
C2 La1 P1 La1 162.87(3) . . . 2_666 ?
C5 La1 P1 La1 -92.18(3) . . . 2_666 ?
C6 La1 P1 La1 -6.53(5) . . . 2_666 ?
C11 La1 P1 La1 -159.55(3) . . . 2_666 ?
C12 La1 P1 La1 -126.90(4) . . . 2_666 ?
C10 La1 P1 La1 164.11(3) . . . 2_666 ?
C9 La1 P1 La1 132.17(4) . . . 2_666 ?
P1 La1 P1 La1 0.0 2_666 . . 2_666 ?
Al1 La1 P1 La1 114.828(10) . . . 2_666 ?
Al2 La1 P1 La1 -66.898(14) . . . 2_666 ?
C12 P1 C9 C10 -2.51(8) . . . . ?
La1 P1 C9 C10 -68.58(7) . . . . ?
La1 P1 C9 C10 -166.42(6) 2_666 . . . ?
C12 P1 C9 C13 -173.08(10) . . . . ?
La1 P1 C9 C13 120.84(10) . . . . ?
La1 P1 C9 C13 23.00(12) 2_666 . . . ?
C12 P1 C9 La1 66.07(4) . . . . ?
La1 P1 C9 La1 -97.84(4) 2_666 . . . ?
C1 La1 C9 C10 -116.82(7) . . . . ?
C2 La1 C9 C10 -40.76(7) . . . . ?
C5 La1 C9 C10 58.74(8) . . . . ?
C6 La1 C9 C10 -131.96(9) . . . . ?
C11 La1 C9 C10 33.98(7) . . . . ?
C12 La1 C9 C10 70.61(7) . . . . ?
P1 La1 C9 C10 115.76(8) . . . . ?
P1 La1 C9 C10 160.42(7) 2_666 . . . ?
Al1 La1 C9 C10 -78.91(7) . . . . ?
Al2 La1 C9 C10 58.74(12) . . . . ?
C1 La1 C9 C13 5.54(9) . . . . ?
C2 La1 C9 C13 81.59(10) . . . . ?
C5 La1 C9 C13 -178.91(9) . . . . ?
C6 La1 C9 C13 -9.61(15) . . . . ?
C11 La1 C9 C13 156.33(11) . . . . ?
C12 La1 C9 C13 -167.03(11) . . . . ?
C10 La1 C9 C13 122.35(13) . . . . ?
P1 La1 C9 C13 -121.89(11) . . . . ?
P1 La1 C9 C13 -77.22(9) 2_666 . . . ?
Al1 La1 C9 C13 43.45(9) . . . . ?
Al2 La1 C9 C13 -178.91(7) . . . . ?
C1 La1 C9 P1 127.43(5) . . . . ?
C2 La1 C9 P1 -156.52(4) . . . . ?
C5 La1 C9 P1 -57.02(6) . . . . ?
C6 La1 C9 P1 112.28(8) . . . . ?
C11 La1 C9 P1 -81.78(5) . . . . ?
C12 La1 C9 P1 -45.14(4) . . . . ?
C10 La1 C9 P1 -115.76(8) . . . . ?
P1 La1 C9 P1 44.67(4) 2_666 . . . ?
Al1 La1 C9 P1 165.34(4) . . . . ?
Al2 La1 C9 P1 -57.02(10) . . . . ?
C13 C9 C10 C11 173.19(11) . . . . ?
P1 C9 C10 C11 2.64(12) . . . . ?
La1 C9 C10 C11 -65.78(8) . . . . ?
C13 C9 C10 C14 2.52(18) . . . . ?
P1 C9 C10 C14 -168.03(9) . . . . ?
La1 C9 C10 C14 123.55(11) . . . . ?
C13 C9 C10 La1 -121.03(11) . . . . ?
P1 C9 C10 La1 68.42(6) . . . . ?
C1 La1 C10 C9 60.59(7) . . . . ?
C2 La1 C10 C9 138.87(7) . . . . ?
C5 La1 C10 C9 -132.91(7) . . . . ?
C6 La1 C10 C9 125.37(10) . . . . ?
C11 La1 C10 C9 -119.52(10) . . . . ?
C12 La1 C10 C9 -85.58(7) . . . . ?
P1 La1 C10 C9 -40.15(6) . . . . ?
P1 La1 C10 C9 -22.73(8) 2_666 . . . ?
Al1 La1 C10 C9 99.55(7) . . . . ?
Al2 La1 C10 C9 -157.68(5) . . . . ?
C1 La1 C10 C11 -179.89(7) . . . . ?
C2 La1 C10 C11 -101.61(7) . . . . ?
C5 La1 C10 C11 -13.39(8) . . . . ?
C6 La1 C10 C11 -115.11(10) . . . . ?
C12 La1 C10 C11 33.94(6) . . . . ?
C9 La1 C10 C11 119.52(10) . . . . ?
P1 La1 C10 C11 79.37(6) . . . . ?
P1 La1 C10 C11 96.79(6) 2_666 . . . ?
Al1 La1 C10 C11 -140.93(6) . . . . ?
Al2 La1 C10 C11 -38.16(8) . . . . ?
C1 La1 C10 C14 -60.98(11) . . . . ?
C2 La1 C10 C14 17.30(11) . . . . ?
C5 La1 C10 C14 105.52(11) . . . . ?
C6 La1 C10 C14 3.80(18) . . . . ?
C11 La1 C10 C14 118.91(14) . . . . ?
C12 La1 C10 C14 152.85(13) . . . . ?
C9 La1 C10 C14 -121.57(14) . . . . ?
P1 La1 C10 C14 -161.72(12) . . . . ?
P1 La1 C10 C14 -144.30(10) 2_666 . . . ?
Al1 La1 C10 C14 -22.02(11) . . . . ?
Al2 La1 C10 C14 80.75(12) . . . . ?
C9 C10 C11 C12 -1.36(14) . . . . ?
C14 C10 C11 C12 169.36(11) . . . . ?
La1 C10 C11 C12 -68.97(8) . . . . ?
C9 C10 C11 C15 -174.49(10) . . . . ?
C14 C10 C11 C15 -3.76(17) . . . . ?
La1 C10 C11 C15 117.91(11) . . . . ?
C9 C10 C11 La1 67.61(8) . . . . ?
C14 C10 C11 La1 -121.67(11) . . . . ?
C1 La1 C11 C12 118.20(7) . . . . ?
C2 La1 C11 C12 -167.54(7) . . . . ?
C5 La1 C11 C12 -74.68(7) . . . . ?
C6 La1 C11 C12 -106.62(9) . . . . ?
C10 La1 C11 C12 118.07(10) . . . . ?
C9 La1 C11 C12 85.32(7) . . . . ?
P1 La1 C11 C12 40.59(6) . . . . ?
P1 La1 C11 C12 18.30(7) 2_666 . . . ?
Al1 La1 C11 C12 158.81(6) . . . . ?
Al2 La1 C11 C12 -87.27(7) . . . . ?
C1 La1 C11 C10 0.13(8) . . . . ?
C2 La1 C11 C10 74.39(7) . . . . ?
C5 La1 C11 C10 167.25(7) . . . . ?
C6 La1 C11 C10 135.31(8) . . . . ?
C12 La1 C11 C10 -118.07(10) . . . . ?
C9 La1 C11 C10 -32.75(6) . . . . ?
P1 La1 C11 C10 -77.48(6) . . . . ?
P1 La1 C11 C10 -99.77(6) 2_666 . . . ?
Al1 La1 C11 C10 40.74(7) . . . . ?
Al2 La1 C11 C10 154.66(6) . . . . ?
C1 La1 C11 C15 -120.60(10) . . . . ?
C2 La1 C11 C15 -46.34(10) . . . . ?
C5 La1 C11 C15 46.52(10) . . . . ?
C6 La1 C11 C15 14.58(14) . . . . ?
C12 La1 C11 C15 121.20(13) . . . . ?
C10 La1 C11 C15 -120.73(13) . . . . ?
C9 La1 C11 C15 -153.48(11) . . . . ?
P1 La1 C11 C15 161.79(11) . . . . ?
P1 La1 C11 C15 139.50(9) 2_666 . . . ?
Al1 La1 C11 C15 -79.99(10) . . . . ?
Al2 La1 C11 C15 33.93(10) . . . . ?
C10 C11 C12 C16 -170.96(10) . . . . ?
C15 C11 C12 C16 2.08(18) . . . . ?
La1 C11 C12 C16 119.05(11) . . . . ?
C10 C11 C12 P1 -0.58(12) . . . . ?
C15 C11 C12 P1 172.46(9) . . . . ?
La1 C11 C12 P1 -70.56(6) . . . . ?
C10 C11 C12 La1 69.99(8) . . . . ?
C15 C11 C12 La1 -116.98(11) . . . . ?
C9 P1 C12 C11 1.76(8) . . . . ?
La1 P1 C12 C11 69.69(7) . . . . ?
La1 P1 C12 C11 166.85(6) 2_666 . . . ?
C9 P1 C12 C16 172.22(10) . . . . ?
La1 P1 C12 C16 -119.85(10) . . . . ?
La1 P1 C12 C16 -22.69(12) 2_666 . . . ?
C9 P1 C12 La1 -67.94(4) . . . . ?
La1 P1 C12 La1 97.16(3) 2_666 . . . ?
C1 La1 C12 C11 -79.53(8) . . . . ?
C2 La1 C12 C11 13.45(8) . . . . ?
C5 La1 C12 C11 99.83(7) . . . . ?
C6 La1 C12 C11 125.78(8) . . . . ?
C10 La1 C12 C11 -34.46(7) . . . . ?
C9 La1 C12 C11 -70.29(7) . . . . ?
P1 La1 C12 C11 -114.93(8) . . . . ?
P1 La1 C12 C11 -164.11(6) 2_666 . . . ?
Al1 La1 C12 C11 -27.64(8) . . . . ?
Al2 La1 C12 C11 106.22(7) . . . . ?
C1 La1 C12 C16 157.92(8) . . . . ?
C2 La1 C12 C16 -109.10(9) . . . . ?
C5 La1 C12 C16 -22.72(9) . . . . ?
C6 La1 C12 C16 3.23(12) . . . . ?
C11 La1 C12 C16 -122.55(12) . . . . ?
C10 La1 C12 C16 -157.01(11) . . . . ?
C9 La1 C12 C16 167.16(10) . . . . ?
P1 La1 C12 C16 122.52(10) . . . . ?
P1 La1 C12 C16 73.34(9) 2_666 . . . ?
Al1 La1 C12 C16 -150.19(8) . . . . ?
Al2 La1 C12 C16 -16.33(9) . . . . ?
C1 La1 C12 P1 35.40(6) . . . . ?
C2 La1 C12 P1 128.38(4) . . . . ?
C5 La1 C12 P1 -145.24(5) . . . . ?
C6 La1 C12 P1 -119.29(6) . . . . ?
C11 La1 C12 P1 114.93(8) . . . . ?
C10 La1 C12 P1 80.47(5) . . . . ?
C9 La1 C12 P1 44.64(4) . . . . ?
P1 La1 C12 P1 -49.18(4) 2_666 . . . ?
Al1 La1 C12 P1 87.29(4) . . . . ?
Al2 La1 C12 P1 -138.85(3) . . . . ?
